data_7246267
loop_
_publ_author_name
'Xu, Jing'
'Wang, Qi'
'Ge, Wei-Wei'
'Wu, Dong'
'Redshaw, Carl'
'Chen, Kai'

_publ_section_title
;
 Sulfonate ligand-induced formation of alkali metal--cucurbit[5]uril-based
 assemblies
;
_journal_issue 10
_journal_name_full CrystEngComm
_journal_page_first 1529
_journal_page_last 1540
_journal_paper_doi 10.1039/D2CE01568D
_journal_volume 25
_journal_year 2023
_chemical_formula_sum 'C40 H52 N20 O24 Rb2 S2'
_chemical_formula_weight 1432.03
_space_group_crystal_system monoclinic
_space_group_IT_number 14
_space_group_name_Hall '-P 2ybc'
_space_group_name_H-M_alt 'P 1 21/c 1'
_atom_sites_solution_hydrogens geom
_audit_creation_method SHELXL-2014/7
_audit_update_record
;
2023-01-24 deposited with the CCDC.	2023-02-03 downloaded from the CCDC.
;
_cell_angle_alpha 90.000(5)
_cell_angle_beta 95.226(5)
_cell_angle_gamma 90.000(5)
_cell_formula_units_Z 4
_cell_length_a 12.449(5)
_cell_length_b 16.143(5)
_cell_length_c 26.916(5)
_cell_measurement_reflns_used 8967
_cell_measurement_temperature 293(2)
_cell_measurement_theta_max 24.50
_cell_measurement_theta_min 2.26
_cell_volume 5387(3)
_computing_structure_refinement 'SHELXL-2014/7 (Sheldrick, 2014)'
_diffrn_ambient_temperature 293(2)
_diffrn_measured_fraction_theta_full 0.998
_diffrn_measured_fraction_theta_max 0.998
_diffrn_measurement_device_type 'Bruker APEX-II CCD'
_diffrn_measurement_method '\f and \w scans'
_diffrn_radiation_type MoK\a
_diffrn_radiation_wavelength 0.71073
_diffrn_reflns_av_R_equivalents 0.0741
_diffrn_reflns_av_unetI/netI 0.0729
_diffrn_reflns_Laue_measured_fraction_full 0.998
_diffrn_reflns_Laue_measured_fraction_max 0.998
_diffrn_reflns_limit_h_max 11
_diffrn_reflns_limit_h_min -14
_diffrn_reflns_limit_k_max 19
_diffrn_reflns_limit_k_min -19
_diffrn_reflns_limit_l_max 32
_diffrn_reflns_limit_l_min -32
_diffrn_reflns_number 37042
_diffrn_reflns_point_group_measured_fraction_full 0.998
_diffrn_reflns_point_group_measured_fraction_max 0.998
_diffrn_reflns_theta_full 24.999
_diffrn_reflns_theta_max 24.999
_diffrn_reflns_theta_min 1.473
_exptl_absorpt_coefficient_mu 1.989
_exptl_crystal_colour yellow
_exptl_crystal_density_diffrn 1.667
_exptl_crystal_description lump
_exptl_crystal_F_000 2728
_exptl_crystal_size_max 0.130
_exptl_crystal_size_mid 0.110
_exptl_crystal_size_min 0.100
_refine_diff_density_max 1.193
_refine_diff_density_min -2.293
_refine_diff_density_rms 0.141
_refine_ls_extinction_method none
_refine_ls_goodness_of_fit_ref 1.025
_refine_ls_hydrogen_treatment constr
_refine_ls_matrix_type full
_refine_ls_number_parameters 757
_refine_ls_number_reflns 9460
_refine_ls_number_restraints 120
_refine_ls_restrained_S_all 1.031
_refine_ls_R_factor_all 0.1007
_refine_ls_R_factor_gt 0.0802
_refine_ls_shift/su_max 0.000
_refine_ls_shift/su_mean 0.000
_refine_ls_structure_factor_coef Fsqd
_refine_ls_weighting_details 'w=1/[\s^2^(Fo^2^)+59.3300P] where P=(Fo^2^+2Fc^2^)/3'
_refine_ls_weighting_scheme calc
_refine_ls_wR_factor_gt 0.1904
_refine_ls_wR_factor_ref 0.2034
_reflns_Friedel_coverage 0.000
_reflns_number_gt 7174
_reflns_number_total 9460
_reflns_threshold_expression 'I > 2\s(I)'
_cod_data_source_file d2ce01568d2.cif
_cod_data_source_block mo_20140306ckrb_0m_sq
_cod_depositor_comments 'Adding full bibliography for 7246264--7246269.cif.'
_cod_original_sg_symbol_H-M 'P 21/c'
_cod_database_code 7246267
_shelx_shelxl_version_number 2014/7
_shelx_space_group_comment
;
The symmetry employed for this shelxl refinement is uniquely defined
by the following loop, which should always be used as a source of
symmetry information in preference to the above space-group names.
They are only intended as comments.
;
_shelx_estimated_absorpt_t_min 0.782
_shelx_estimated_absorpt_t_max 0.826

loop_
_space_group_symop_operation_xyz
'x, y, z'
'-x, y+1/2, -z+1/2'
'-x, -y, -z'
'x, -y-1/2, z-1/2'

loop_
_atom_site_label
_atom_site_type_symbol
_atom_site_fract_x
_atom_site_fract_y
_atom_site_fract_z
_atom_site_U_iso_or_equiv
_atom_site_adp_type
_atom_site_occupancy
_atom_site_site_symmetry_order
_atom_site_calc_flag
_atom_site_refinement_flags_posn
_atom_site_refinement_flags_adp
_atom_site_refinement_flags_occupancy
_atom_site_disorder_assembly
_atom_site_disorder_group
Rb1 Rb 0.54801(9) 0.96543(7) 0.68459(4) 0.0715(3) Uani 1 1 d . . . . .
Rb2 Rb -0.09017(7) 0.82703(5) 0.64905(4) 0.0561(3) Uani 1 1 d . . . . .
O1 O 0.4133(4) 1.1066(3) 0.70252(18) 0.0368(11) Uani 1 1 d . U . . .
O2 O 0.4681(3) 0.9647(3) 0.78484(17) 0.0319(10) Uani 1 1 d . U . . .
O3 O 0.5244(4) 0.8006(3) 0.72140(17) 0.0355(11) Uani 1 1 d . U . . .
O4 O 0.5170(4) 0.8431(3) 0.60774(18) 0.0389(11) Uani 1 1 d . U . . .
O5 O 0.4465(4) 1.0335(3) 0.59397(19) 0.0429(12) Uani 1 1 d . U . . .
O6 O -0.0007(4) 0.8555(3) 0.75126(19) 0.0399(11) Uani 1 1 d . U . . .
O7 O 0.0585(4) 0.6940(3) 0.69593(18) 0.0344(11) Uani 1 1 d . U . . .
O8 O 0.0456(4) 0.7358(3) 0.58256(19) 0.0384(11) Uani 1 1 d . U . . .
O9 O -0.0253(4) 0.9286(3) 0.56777(19) 0.0407(12) Uani 1 1 d . U . . .
O10 O -0.0608(4) 1.0014(3) 0.67523(18) 0.0373(11) Uani 1 1 d . U . . .
O11 O 0.4290(6) 0.2318(4) 0.5187(2) 0.0646(17) Uani 1 1 d . U . . .
O12 O 0.5888(5) 0.2915(4) 0.5619(2) 0.0529(14) Uani 1 1 d . U . . .
O13 O 0.4150(5) 0.3256(3) 0.5870(2) 0.0518(14) Uani 1 1 d . U . . .
O14 O 1.1202(4) 0.7857(3) 0.9167(2) 0.0423(12) Uani 1 1 d . U . . .
O15 O 0.9383(4) 0.7868(3) 0.9407(2) 0.0485(14) Uani 1 1 d . U . . .
O16 O 0.9871(5) 0.8764(4) 0.87492(19) 0.0529(14) Uani 1 1 d . U . . .
O1W O 0.7598(5) 0.9937(4) 0.7328(3) 0.0636(18) Uani 1 1 d . . . . .
O2W O -0.2795(8) 0.8681(9) 0.5734(5) 0.164(5) Uani 1 1 d . U . . .
O3W O -0.2508(5) 0.7920(4) 0.7205(3) 0.0717(19) Uani 1 1 d . U . . .
O4W O -0.1359(6) 0.6377(5) 0.6122(3) 0.080(2) Uani 1 1 d . U . . .
S1 S 0.47519(16) 0.30167(11) 0.54615(7) 0.0376(4) Uani 1 1 d . . . . .
S2 S 1.02377(15) 0.83431(11) 0.92071(6) 0.0330(4) Uani 1 1 d . . . . .
C1 C 0.3160(6) 1.1155(4) 0.7006(2) 0.0287(15) Uani 1 1 d . . . . .
C2 C 0.1395(6) 1.1537(4) 0.6727(3) 0.0320(15) Uani 1 1 d . . . . .
H2 H 0.1162 1.2111 0.6667 0.038 Uiso 1 1 calc R U . . .
C3 C 0.1444(5) 1.1315(4) 0.7288(2) 0.0268(14) Uani 1 1 d . . . . .
H3 H 0.1303 1.1799 0.7492 0.032 Uiso 1 1 calc R U . . .
C4 C 0.0146(5) 1.0500(4) 0.6843(3) 0.0302(15) Uani 1 1 d . . . . .
C5 C 0.3025(5) 1.0867(4) 0.7897(2) 0.0270(14) Uani 1 1 d . . . . .
H5A H 0.2661 1.1205 0.8128 0.032 Uiso 1 1 calc R U . . .
H5B H 0.3774 1.1040 0.7917 0.032 Uiso 1 1 calc R U . . .
C6 C 0.0397(5) 1.0257(4) 0.7751(2) 0.0300(15) Uani 1 1 d . . . . .
H6A H -0.0339 1.0054 0.7713 0.036 Uiso 1 1 calc R U . . .
H6B H 0.0458 1.0641 0.8029 0.036 Uiso 1 1 calc R U . . .
C7 C 0.3795(5) 0.9459(4) 0.7983(2) 0.0233(13) Uani 1 1 d . . . . .
C8 C 0.2046(5) 0.9609(4) 0.8226(2) 0.0233(13) Uani 1 1 d . . . . .
H8 H 0.1868 0.9845 0.8543 0.028 Uiso 1 1 calc R U . . .
C9 C 0.2403(5) 0.8688(4) 0.8285(2) 0.0233(13) Uani 1 1 d . . . . .
H9 H 0.2405 0.8501 0.8631 0.028 Uiso 1 1 calc R U . . .
C10 C 0.0814(5) 0.8766(4) 0.7751(2) 0.0289(15) Uani 1 1 d . . . . .
C11 C 0.4135(5) 0.7961(4) 0.8092(2) 0.0293(14) Uani 1 1 d . . . . .
H11A H 0.4039 0.7611 0.8377 0.035 Uiso 1 1 calc R U . . .
H11B H 0.4888 0.8121 0.8110 0.035 Uiso 1 1 calc R U . . .
C12 C 0.1478(6) 0.7367(4) 0.7948(3) 0.0325(15) Uani 1 1 d . . . . .
H12A H 0.1755 0.7139 0.8268 0.039 Uiso 1 1 calc R U . . .
H12B H 0.0716 0.7237 0.7899 0.039 Uiso 1 1 calc R U . . .
C13 C 0.4508(5) 0.7527(4) 0.7252(2) 0.0282(14) Uani 1 1 d . . . . .
C14 C 0.3161(5) 0.6775(4) 0.7604(2) 0.0269(14) Uani 1 1 d . . . . .
H14 H 0.3348 0.6372 0.7870 0.032 Uiso 1 1 calc R U . . .
C15 C 0.3326(5) 0.6417(4) 0.7082(2) 0.0284(14) Uani 1 1 d . . . . .
H15 H 0.3529 0.5831 0.7104 0.034 Uiso 1 1 calc R U . . .
C16 C 0.1522(5) 0.6834(4) 0.7092(2) 0.0274(14) Uani 1 1 d . . . . .
C17 C 0.4628(5) 0.6838(4) 0.6447(2) 0.0323(15) Uani 1 1 d . . . . .
H17A H 0.5371 0.7026 0.6484 0.039 Uiso 1 1 calc R U . . .
H17B H 0.4633 0.6256 0.6356 0.039 Uiso 1 1 calc R U . . .
C18 C 0.2009(6) 0.6228(4) 0.6303(2) 0.0311(15) Uani 1 1 d . . . . .
H18A H 0.2437 0.5739 0.6249 0.037 Uiso 1 1 calc R U . . .
H18B H 0.1256 0.6064 0.6269 0.037 Uiso 1 1 calc R U . . .
C19 C 0.4393(5) 0.8053(4) 0.5891(2) 0.0310(15) Uani 1 1 d . . . . .
C20 C 0.3185(5) 0.6956(4) 0.5711(2) 0.0300(15) Uani 1 1 d . . . . .
H20 H 0.3413 0.6454 0.5545 0.036 Uiso 1 1 calc R U . . .
C21 C 0.2934(5) 0.7667(4) 0.5331(2) 0.0304(15) Uani 1 1 d . . . . .
H21 H 0.3017 0.7488 0.4989 0.037 Uiso 1 1 calc R U . . .
C22 C 0.1392(5) 0.7357(4) 0.5728(2) 0.0290(14) Uani 1 1 d . . . . .
C23 C 0.3866(6) 0.9063(5) 0.5229(3) 0.0369(17) Uani 1 1 d . . . . .
H23A H 0.3711 0.8964 0.4875 0.044 Uiso 1 1 calc R U . . .
H23B H 0.4617 0.9226 0.5287 0.044 Uiso 1 1 calc R U . . .
C24 C 0.1217(6) 0.8469(4) 0.5087(2) 0.0335(16) Uani 1 1 d . . . . .
H24A H 0.0464 0.8307 0.5054 0.040 Uiso 1 1 calc R U . . .
H24B H 0.1473 0.8462 0.4758 0.040 Uiso 1 1 calc R U . . .
C25 C 0.3557(6) 1.0306(5) 0.5726(3) 0.0350(16) Uani 1 1 d . . . . .
C26 C 0.2109(6) 0.9900(4) 0.5164(2) 0.0324(15) Uani 1 1 d . . . . .
H26 H 0.2081 0.9996 0.4804 0.039 Uiso 1 1 calc R U . . .
C27 C 0.1794(6) 1.0692(4) 0.5444(2) 0.0328(15) Uani 1 1 d . . . . .
H27 H 0.1644 1.1160 0.5217 0.039 Uiso 1 1 calc R U . . .
C28 C 0.0558(5) 0.9634(4) 0.5563(2) 0.0290(15) Uani 1 1 d . . . . .
C29 C 0.2863(6) 1.1554(4) 0.6120(3) 0.0370(17) Uani 1 1 d . . . . .
H29A H 0.3619 1.1706 0.6161 0.044 Uiso 1 1 calc R U . . .
H29B H 0.2467 1.2016 0.5962 0.044 Uiso 1 1 calc R U . . .
C30 C 0.0220(5) 1.0953(4) 0.5979(2) 0.0316(15) Uani 1 1 d . . . . .
H30A H -0.0523 1.0765 0.5948 0.038 Uiso 1 1 calc R U . . .
H30B H 0.0229 1.1515 0.5852 0.038 Uiso 1 1 calc R U . . .
C31 C 0.4644(5) 0.3877(4) 0.5038(2) 0.0296(14) Uani 1 1 d . . . . .
C32 C 0.4070(6) 0.3764(5) 0.4589(3) 0.0351(16) Uani 1 1 d . . . . .
H32 H 0.3790 0.3243 0.4504 0.042 Uiso 1 1 calc R U . . .
C33 C 0.5084(5) 0.4667(4) 0.5174(2) 0.0258(13) Uani 1 1 d . . . . .
C34 C 0.5698(5) 0.4821(5) 0.5639(2) 0.0324(15) Uani 1 1 d . . . . .
H34 H 0.5818 0.4394 0.5869 0.039 Uiso 1 1 calc R U . . .
C35 C 0.6106(5) 0.5581(5) 0.5747(2) 0.0343(16) Uani 1 1 d . . . . .
H35 H 0.6510 0.5670 0.6050 0.041 Uiso 1 1 calc R U . . .
C36 C 1.0612(5) 0.9150(4) 0.9645(2) 0.0241(13) Uani 1 1 d . . . . .
C37 C 0.9821(5) 0.9686(4) 0.9830(2) 0.0228(13) Uani 1 1 d . . . . .
C38 C 0.8690(5) 0.9613(4) 0.9686(3) 0.0300(15) Uani 1 1 d . . . . .
H38 H 0.8445 0.9206 0.9459 0.036 Uiso 1 1 calc R U . . .
C39 C 0.7979(5) 1.0120(4) 0.9875(3) 0.0307(15) Uani 1 1 d . . . . .
H39 H 0.7247 1.0056 0.9779 0.037 Uiso 1 1 calc R U . . .
C40 C 0.8324(5) 1.0749(4) 1.0214(2) 0.0301(15) Uani 1 1 d . . . . .
H40 H 0.7820 1.1095 1.0342 0.036 Uiso 1 1 calc R U . . .
N1 N 0.2491(5) 1.1416(3) 0.6607(2) 0.0318(13) Uani 1 1 d . . . . .
N2 N 0.2537(4) 1.1015(3) 0.73952(19) 0.0270(12) Uani 1 1 d . . . . .
N3 N 0.0615(4) 1.0959(3) 0.6499(2) 0.0303(12) Uani 1 1 d . . . . .
N4 N 0.0609(4) 1.0693(3) 0.7306(2) 0.0285(12) Uani 1 1 d . . . . .
N5 N 0.2979(4) 1.0006(3) 0.80495(19) 0.0232(11) Uani 1 1 d . . . . .
N6 N 0.3484(4) 0.8697(3) 0.81223(19) 0.0255(11) Uani 1 1 d . . . . .
N7 N 0.1112(4) 0.9569(3) 0.7868(2) 0.0276(12) Uani 1 1 d . . . . .
N8 N 0.1606(4) 0.8259(3) 0.79628(19) 0.0261(12) Uani 1 1 d . . . . .
N9 N 0.3875(4) 0.7488(3) 0.76412(19) 0.0266(12) Uani 1 1 d . . . . .
N10 N 0.4189(4) 0.6914(3) 0.6921(2) 0.0299(12) Uani 1 1 d . . . . .
N11 N 0.2024(4) 0.6974(3) 0.7560(2) 0.0287(12) Uani 1 1 d . . . . .
N12 N 0.2284(4) 0.6526(3) 0.6805(2) 0.0287(12) Uani 1 1 d . . . . .
N13 N 0.4054(4) 0.7294(3) 0.6045(2) 0.0298(12) Uani 1 1 d . . . . .
N14 N 0.3711(5) 0.8301(4) 0.5494(2) 0.0329(13) Uani 1 1 d . . . . .
N15 N 0.2182(4) 0.6830(3) 0.5922(2) 0.0299(12) Uani 1 1 d . . . . .
N16 N 0.1826(4) 0.7872(3) 0.5399(2) 0.0299(12) Uani 1 1 d . . . . .
N17 N 0.3201(5) 0.9738(4) 0.5373(2) 0.0337(13) Uani 1 1 d . . . . .
N18 N 0.2735(5) 1.0842(4) 0.5794(2) 0.0342(13) Uani 1 1 d . . . . .
N19 N 0.1303(5) 0.9305(4) 0.5283(2) 0.0336(13) Uani 1 1 d . . . . .
N20 N 0.0836(5) 1.0433(4) 0.5676(2) 0.0333(13) Uani 1 1 d . . . . .

loop_
_atom_site_aniso_label
_atom_site_aniso_U_11
_atom_site_aniso_U_22
_atom_site_aniso_U_33
_atom_site_aniso_U_23
_atom_site_aniso_U_13
_atom_site_aniso_U_12
Rb1 0.0682(6) 0.0744(7) 0.0704(6) -0.0032(5) -0.0031(5) -0.0101(5)
Rb2 0.0500(5) 0.0482(5) 0.0719(6) -0.0078(4) 0.0149(4) -0.0141(4)
O1 0.026(2) 0.045(3) 0.039(3) 0.005(2) 0.002(2) -0.005(2)
O2 0.024(2) 0.035(2) 0.037(2) 0.004(2) 0.0052(19) -0.002(2)
O3 0.029(2) 0.042(3) 0.035(2) -0.005(2) 0.003(2) -0.002(2)
O4 0.030(2) 0.047(3) 0.039(3) -0.001(2) 0.001(2) -0.006(2)
O5 0.036(3) 0.047(3) 0.044(3) 0.005(2) -0.004(2) -0.010(2)
O6 0.028(2) 0.041(3) 0.049(3) -0.013(2) -0.004(2) -0.007(2)
O7 0.029(2) 0.030(2) 0.045(3) -0.001(2) 0.003(2) -0.005(2)
O8 0.028(2) 0.040(3) 0.046(3) 0.007(2) -0.001(2) 0.001(2)
O9 0.036(3) 0.037(3) 0.048(3) -0.001(2) 0.002(2) -0.007(2)
O10 0.029(2) 0.040(3) 0.042(3) -0.005(2) -0.003(2) -0.006(2)
O11 0.100(5) 0.040(3) 0.052(3) -0.001(3) -0.004(3) -0.004(3)
O12 0.055(3) 0.056(3) 0.048(3) 0.015(3) 0.005(3) 0.015(3)
O13 0.068(4) 0.041(3) 0.050(3) 0.007(3) 0.029(3) -0.006(3)
O14 0.048(3) 0.031(3) 0.050(3) -0.007(2) 0.022(2) 0.004(2)
O15 0.053(3) 0.030(3) 0.066(3) -0.022(3) 0.026(3) -0.014(2)
O16 0.064(4) 0.060(4) 0.034(3) -0.006(3) -0.002(3) 0.005(3)
O1W 0.035(3) 0.053(4) 0.103(5) -0.009(4) 0.004(3) 0.001(3)
O2W 0.079(6) 0.237(12) 0.174(10) 0.041(9) 0.005(7) -0.034(7)
O3W 0.045(3) 0.051(4) 0.120(6) 0.005(4) 0.014(4) 0.004(3)
O4W 0.069(4) 0.084(5) 0.087(5) 0.019(4) 0.010(4) -0.032(4)
S1 0.0480(11) 0.0336(9) 0.0321(9) 0.0048(8) 0.0083(8) 0.0021(8)
S2 0.0396(10) 0.0291(9) 0.0316(9) -0.0086(7) 0.0105(7) -0.0040(8)
C1 0.038(4) 0.016(3) 0.030(3) 0.001(3) -0.005(3) -0.003(3)
C2 0.038(4) 0.019(3) 0.038(4) 0.001(3) -0.007(3) 0.002(3)
C3 0.027(3) 0.021(3) 0.031(3) -0.003(3) -0.004(3) 0.007(3)
C4 0.026(3) 0.025(3) 0.039(4) -0.006(3) -0.002(3) 0.012(3)
C5 0.030(3) 0.022(3) 0.027(3) -0.004(3) -0.006(3) -0.004(3)
C6 0.019(3) 0.038(4) 0.033(4) -0.006(3) 0.004(3) 0.005(3)
C7 0.024(3) 0.030(3) 0.015(3) 0.001(3) -0.005(2) -0.004(3)
C8 0.024(3) 0.026(3) 0.020(3) -0.006(3) 0.003(2) 0.000(3)
C9 0.028(3) 0.024(3) 0.019(3) 0.001(2) 0.008(2) 0.000(3)
C10 0.027(3) 0.030(4) 0.031(3) -0.006(3) 0.009(3) -0.006(3)
C11 0.031(3) 0.030(3) 0.025(3) 0.000(3) -0.007(3) 0.008(3)
C12 0.040(4) 0.024(3) 0.034(4) 0.003(3) 0.013(3) -0.013(3)
C13 0.025(3) 0.030(4) 0.028(3) 0.003(3) -0.003(3) 0.010(3)
C14 0.035(4) 0.019(3) 0.026(3) 0.007(3) -0.001(3) 0.003(3)
C15 0.034(4) 0.020(3) 0.031(3) 0.001(3) -0.001(3) 0.007(3)
C16 0.035(4) 0.014(3) 0.033(4) 0.004(3) 0.006(3) -0.005(3)
C17 0.026(3) 0.037(4) 0.033(4) -0.007(3) 0.000(3) 0.013(3)
C18 0.037(4) 0.020(3) 0.035(4) -0.005(3) -0.002(3) 0.000(3)
C19 0.025(3) 0.042(4) 0.027(3) -0.004(3) 0.006(3) 0.006(3)
C20 0.031(4) 0.032(4) 0.028(3) -0.008(3) 0.003(3) 0.004(3)
C21 0.034(4) 0.034(4) 0.022(3) -0.005(3) 0.000(3) 0.004(3)
C22 0.031(4) 0.029(3) 0.026(3) -0.007(3) -0.004(3) 0.000(3)
C23 0.037(4) 0.049(4) 0.025(3) 0.007(3) 0.008(3) -0.010(3)
C24 0.037(4) 0.035(4) 0.026(3) -0.001(3) -0.013(3) -0.002(3)
C25 0.039(4) 0.038(4) 0.028(3) 0.015(3) -0.001(3) -0.011(3)
C26 0.039(4) 0.033(4) 0.024(3) 0.007(3) -0.002(3) -0.005(3)
C27 0.042(4) 0.026(3) 0.028(3) 0.010(3) -0.006(3) -0.006(3)
C28 0.033(4) 0.025(3) 0.027(3) 0.007(3) -0.011(3) 0.000(3)
C29 0.044(4) 0.029(4) 0.037(4) 0.013(3) -0.004(3) -0.014(3)
C30 0.032(4) 0.027(3) 0.033(4) 0.007(3) -0.011(3) 0.004(3)
C31 0.027(3) 0.035(4) 0.027(3) 0.004(3) 0.007(3) 0.003(3)
C32 0.032(4) 0.042(4) 0.032(4) -0.004(3) 0.007(3) -0.004(3)
C33 0.020(3) 0.036(4) 0.022(3) 0.003(3) 0.005(2) 0.002(3)
C34 0.027(3) 0.047(4) 0.023(3) 0.005(3) 0.002(3) 0.004(3)
C35 0.030(4) 0.054(5) 0.018(3) -0.002(3) -0.001(3) -0.002(3)
C36 0.033(3) 0.017(3) 0.022(3) 0.002(2) 0.004(3) -0.003(3)
C37 0.027(3) 0.020(3) 0.021(3) 0.005(2) 0.002(2) 0.000(3)
C38 0.029(3) 0.027(3) 0.034(4) -0.001(3) -0.001(3) -0.004(3)
C39 0.021(3) 0.031(4) 0.040(4) 0.003(3) -0.001(3) -0.001(3)
C40 0.030(4) 0.028(3) 0.034(4) 0.005(3) 0.010(3) 0.004(3)
N1 0.034(3) 0.028(3) 0.032(3) 0.009(2) -0.004(2) -0.004(2)
N2 0.028(3) 0.026(3) 0.025(3) 0.000(2) -0.003(2) 0.003(2)
N3 0.030(3) 0.030(3) 0.030(3) 0.004(2) -0.007(2) -0.001(2)
N4 0.028(3) 0.028(3) 0.029(3) -0.003(2) -0.002(2) 0.000(2)
N5 0.023(3) 0.019(3) 0.027(3) -0.001(2) 0.001(2) 0.002(2)
N6 0.022(3) 0.025(3) 0.029(3) 0.004(2) 0.001(2) 0.004(2)
N7 0.023(3) 0.026(3) 0.034(3) -0.004(2) 0.000(2) -0.002(2)
N8 0.027(3) 0.023(3) 0.029(3) -0.005(2) 0.003(2) -0.003(2)
N9 0.025(3) 0.027(3) 0.027(3) -0.001(2) 0.000(2) 0.000(2)
N10 0.032(3) 0.032(3) 0.026(3) -0.004(2) 0.001(2) 0.005(2)
N11 0.033(3) 0.022(3) 0.032(3) -0.002(2) 0.004(2) -0.002(2)
N12 0.035(3) 0.022(3) 0.028(3) -0.002(2) -0.001(2) 0.003(2)
N13 0.029(3) 0.031(3) 0.029(3) 0.000(2) -0.003(2) 0.005(2)
N14 0.031(3) 0.039(3) 0.029(3) 0.002(3) 0.004(2) -0.002(3)
N15 0.029(3) 0.032(3) 0.029(3) 0.002(2) 0.001(2) 0.005(2)
N16 0.025(3) 0.034(3) 0.030(3) 0.005(2) -0.003(2) -0.001(2)
N17 0.034(3) 0.038(3) 0.028(3) 0.002(3) -0.003(2) -0.004(3)
N18 0.037(3) 0.030(3) 0.034(3) 0.004(3) -0.005(3) -0.009(3)
N19 0.038(3) 0.030(3) 0.032(3) 0.002(3) -0.003(3) -0.006(3)
N20 0.034(3) 0.033(3) 0.031(3) 0.004(3) -0.003(2) -0.007(3)

loop_
_atom_type_symbol
_atom_type_description
_atom_type_scat_dispersion_real
_atom_type_scat_dispersion_imag
_atom_type_scat_source
C C 0.0033 0.0016 'International Tables Vol C Tables 4.2.6.8 and 6.1.1.4'
H H 0.0000 0.0000 'International Tables Vol C Tables 4.2.6.8 and 6.1.1.4'
N N 0.0061 0.0033 'International Tables Vol C Tables 4.2.6.8 and 6.1.1.4'
O O 0.0106 0.0060 'International Tables Vol C Tables 4.2.6.8 and 6.1.1.4'
S S 0.1246 0.1234 'International Tables Vol C Tables 4.2.6.8 and 6.1.1.4'
Rb Rb -0.9393 2.9676 'International Tables Vol C Tables 4.2.6.8 and 6.1.1.4'

loop_
_geom_angle_atom_site_label_1
_geom_angle_atom_site_label_2
_geom_angle_atom_site_label_3
_geom_angle
_geom_angle_site_symmetry_1
_geom_angle_site_symmetry_3
_geom_angle_publ_flag
O1W Rb1 O4 119.69(16) . . ?
O1W Rb1 O5 129.86(18) . . ?
O4 Rb1 O5 68.21(15) . . ?
O1W Rb1 O3 96.36(16) . . ?
O4 Rb1 O3 66.27(14) . . ?
O5 Rb1 O3 126.89(14) . . ?
O1W Rb1 O1 108.77(16) . . ?
O4 Rb1 O1 128.44(14) . . ?
O5 Rb1 O1 67.81(15) . . ?
O3 Rb1 O1 126.44(14) . . ?
O1W Rb1 O2 87.69(17) . . ?
O4 Rb1 O2 128.47(14) . . ?
O5 Rb1 O2 128.27(15) . . ?
O3 Rb1 O2 68.11(13) . . ?
O1 Rb1 O2 66.62(13) . . ?
O1W Rb1 Rb2 51.30(13) . 1_655 ?
O4 Rb1 Rb2 68.42(10) . 1_655 ?
O5 Rb1 Rb2 109.34(11) . 1_655 ?
O3 Rb1 Rb2 77.43(10) . 1_655 ?
O1 Rb1 Rb2 153.41(10) . 1_655 ?
O2 Rb1 Rb2 122.37(9) . 1_655 ?
O6 Rb2 O9 120.94(15) . . ?
O6 Rb2 O10 65.82(14) . . ?
O9 Rb2 O10 66.44(14) . . ?
O6 Rb2 O3W 68.76(18) . . ?
O9 Rb2 O3W 148.14(17) . . ?
O10 Rb2 O3W 96.01(16) . . ?
O6 Rb2 O8 117.34(14) . . ?
O9 Rb2 O8 67.23(14) . . ?
O10 Rb2 O8 124.05(14) . . ?
O3W Rb2 O8 139.08(16) . . ?
O6 Rb2 O2W 143.6(3) . . ?
O9 Rb2 O2W 68.0(2) . . ?
O10 Rb2 O2W 91.4(3) . . ?
O3W Rb2 O2W 87.1(3) . . ?
O8 Rb2 O2W 98.8(3) . . ?
O6 Rb2 O7 63.38(14) . . ?
O9 Rb2 O7 120.78(14) . . ?
O10 Rb2 O7 121.64(13) . . ?
O3W Rb2 O7 90.99(16) . . ?
O8 Rb2 O7 62.57(13) . . ?
O2W Rb2 O7 147.0(3) . . ?
O6 Rb2 O4W 118.59(17) . . ?
O9 Rb2 O4W 110.73(16) . . ?
O10 Rb2 O4W 175.36(17) . . ?
O3W Rb2 O4W 84.76(18) . . ?
O8 Rb2 O4W 56.04(16) . . ?
O2W Rb2 O4W 84.1(3) . . ?
O7 Rb2 O4W 62.86(16) . . ?
O6 Rb2 Rb1 91.24(10) . 1_455 ?
O9 Rb2 Rb1 101.59(11) . 1_455 ?
O10 Rb2 Rb1 68.41(10) . 1_455 ?
O3W Rb2 Rb1 46.55(13) . 1_455 ?
O8 Rb2 Rb1 151.28(10) . 1_455 ?
O2W Rb2 Rb1 53.0(3) . 1_455 ?
O7 Rb2 Rb1 137.24(9) . 1_455 ?
O4W Rb2 Rb1 109.29(13) . 1_455 ?
C1 O1 Rb1 132.5(4) . . ?
C7 O2 Rb1 130.9(4) . . ?
C13 O3 Rb1 136.5(4) . . ?
C19 O4 Rb1 134.2(4) . . ?
C25 O5 Rb1 134.8(4) . . ?
C10 O6 Rb2 141.3(5) . . ?
C16 O7 Rb2 139.8(4) . . ?
C22 O8 Rb2 137.8(4) . . ?
C28 O9 Rb2 138.1(4) . . ?
C4 O10 Rb2 137.7(4) . . ?
O13 S1 O11 113.1(4) . . ?
O13 S1 O12 111.7(4) . . ?
O11 S1 O12 113.3(4) . . ?
O13 S1 C31 105.3(3) . . ?
O11 S1 C31 106.1(3) . . ?
O12 S1 C31 106.8(3) . . ?
O14 S2 O16 113.0(3) . . ?
O14 S2 O15 112.5(3) . . ?
O16 S2 O15 112.3(4) . . ?
O14 S2 C36 106.0(3) . . ?
O16 S2 C36 105.2(3) . . ?
O15 S2 C36 107.2(3) . . ?
O1 C1 N1 127.0(6) . . ?
O1 C1 N2 125.2(6) . . ?
N1 C1 N2 107.7(6) . . ?
N3 C2 N1 115.5(6) . . ?
N3 C2 C3 103.3(5) . . ?
N1 C2 C3 103.5(5) . . ?
N4 C3 N2 115.2(5) . . ?
N4 C3 C2 103.2(5) . . ?
N2 C3 C2 103.0(5) . . ?
O10 C4 N4 125.4(7) . . ?
O10 C4 N3 125.4(6) . . ?
N4 C4 N3 109.1(6) . . ?
N2 C5 N5 113.4(5) . . ?
N4 C6 N7 113.8(5) . . ?
O2 C7 N5 125.1(6) . . ?
O2 C7 N6 126.4(6) . . ?
N5 C7 N6 108.4(5) . . ?
N7 C8 N5 115.1(5) . . ?
N7 C8 C9 103.4(5) . . ?
N5 C8 C9 103.1(5) . . ?
N8 C9 N6 115.5(5) . . ?
N8 C9 C8 102.9(5) . . ?
N6 C9 C8 102.9(5) . . ?
O6 C10 N8 126.8(6) . . ?
O6 C10 N7 125.9(6) . . ?
N8 C10 N7 107.4(5) . . ?
N6 C11 N9 113.5(5) . . ?
N11 C12 N8 113.5(5) . . ?
O3 C13 N9 125.9(6) . . ?
O3 C13 N10 125.9(6) . . ?
N9 C13 N10 108.3(6) . . ?
N11 C14 N9 114.7(5) . . ?
N11 C14 C15 102.6(5) . . ?
N9 C14 C15 103.2(5) . . ?
N10 C15 N12 115.8(5) . . ?
N10 C15 C14 103.3(5) . . ?
N12 C15 C14 103.6(5) . . ?
O7 C16 N11 126.7(6) . . ?
O7 C16 N12 126.0(6) . . ?
N11 C16 N12 107.3(6) . . ?
N13 C17 N10 114.7(5) . . ?
N15 C18 N12 113.7(5) . . ?
O4 C19 N13 125.4(6) . . ?
O4 C19 N14 126.4(7) . . ?
N13 C19 N14 108.2(6) . . ?
N15 C20 N13 115.8(5) . . ?
N15 C20 C21 103.7(5) . . ?
N13 C20 C21 103.0(5) . . ?
N14 C21 N16 114.7(5) . . ?
N14 C21 C20 103.6(5) . . ?
N16 C21 C20 102.9(5) . . ?
O8 C22 N15 126.0(6) . . ?
O8 C22 N16 125.7(6) . . ?
N15 C22 N16 108.3(6) . . ?
N14 C23 N17 113.9(5) . . ?
N16 C24 N19 113.1(5) . . ?
O5 C25 N18 125.8(7) . . ?
O5 C25 N17 125.5(7) . . ?
N18 C25 N17 108.7(6) . . ?
N17 C26 N19 116.1(6) . . ?
N17 C26 C27 103.3(5) . . ?
N19 C26 C27 103.2(5) . . ?
N20 C27 N18 114.5(5) . . ?
N20 C27 C26 102.9(5) . . ?
N18 C27 C26 103.1(6) . . ?
O9 C28 N19 125.7(6) . . ?
O9 C28 N20 125.5(7) . . ?
N19 C28 N20 108.8(6) . . ?
N1 C29 N18 113.7(5) . . ?
N20 C30 N3 113.7(5) . . ?
C32 C31 C33 120.5(6) . . ?
C32 C31 S1 117.7(6) . . ?
C33 C31 S1 121.8(5) . . ?
C31 C32 C35 120.9(7) . 3_666 ?
C31 C33 C34 122.9(6) . . ?
C31 C33 C33 118.5(7) . 3_666 ?
C34 C33 C33 118.6(8) . 3_666 ?
C35 C34 C33 120.5(6) . . ?
C34 C35 C32 121.0(6) . 3_666 ?
C40 C36 C37 121.0(6) 3_777 . ?
C40 C36 S2 117.5(5) 3_777 . ?
C37 C36 S2 121.5(5) . . ?
C38 C37 C36 123.2(6) . . ?
C38 C37 C37 118.6(7) . 3_777 ?
C36 C37 C37 118.2(7) . 3_777 ?
C39 C38 C37 121.1(6) . . ?
C38 C39 C40 121.0(6) . . ?
C36 C40 C39 120.1(6) 3_777 . ?
C1 N1 C29 122.6(6) . . ?
C1 N1 C2 112.7(6) . . ?
C29 N1 C2 124.7(6) . . ?
C1 N2 C3 112.2(5) . . ?
C1 N2 C5 121.2(5) . . ?
C3 N2 C5 123.2(5) . . ?
C4 N3 C2 112.2(5) . . ?
C4 N3 C30 121.9(6) . . ?
C2 N3 C30 125.0(6) . . ?
C4 N4 C3 111.9(5) . . ?
C4 N4 C6 123.9(6) . . ?
C3 N4 C6 123.7(5) . . ?
C7 N5 C5 122.1(5) . . ?
C7 N5 C8 112.6(5) . . ?
C5 N5 C8 124.9(5) . . ?
C7 N6 C11 123.7(5) . . ?
C7 N6 C9 112.9(5) . . ?
C11 N6 C9 123.3(5) . . ?
C10 N7 C8 112.3(5) . . ?
C10 N7 C6 121.8(5) . . ?
C8 N7 C6 123.8(5) . . ?
C10 N8 C9 113.4(5) . . ?
C10 N8 C12 120.7(6) . . ?
C9 N8 C12 124.3(5) . . ?
C13 N9 C14 112.0(5) . . ?
C13 N9 C11 121.3(6) . . ?
C14 N9 C11 124.4(5) . . ?
C13 N10 C15 112.8(5) . . ?
C13 N10 C17 122.0(6) . . ?
C15 N10 C17 125.1(6) . . ?
C16 N11 C12 122.2(6) . . ?
C16 N11 C14 113.5(5) . . ?
C12 N11 C14 124.0(5) . . ?
C16 N12 C15 112.8(5) . . ?
C16 N12 C18 122.1(6) . . ?
C15 N12 C18 124.5(5) . . ?
C19 N13 C17 122.5(6) . . ?
C19 N13 C20 112.4(5) . . ?
C17 N13 C20 124.4(6) . . ?
C19 N14 C23 122.4(6) . . ?
C19 N14 C21 112.3(6) . . ?
C23 N14 C21 124.6(5) . . ?
C22 N15 C18 122.8(6) . . ?
C22 N15 C20 112.5(5) . . ?
C18 N15 C20 124.7(5) . . ?
C22 N16 C24 124.5(6) . . ?
C22 N16 C21 112.4(5) . . ?
C24 N16 C21 122.3(6) . . ?
C25 N17 C26 112.5(6) . . ?
C25 N17 C23 122.5(6) . . ?
C26 N17 C23 125.0(6) . . ?
C25 N18 C29 122.9(6) . . ?
C25 N18 C27 112.2(6) . . ?
C29 N18 C27 124.2(6) . . ?
C28 N19 C26 112.7(6) . . ?
C28 N19 C24 122.4(6) . . ?
C26 N19 C24 124.6(6) . . ?
C28 N20 C30 122.7(6) . . ?
C28 N20 C27 112.2(6) . . ?
C30 N20 C27 125.0(6) . . ?

loop_
_geom_bond_atom_site_label_1
_geom_bond_atom_site_label_2
_geom_bond_distance
_geom_bond_site_symmetry_2
_geom_bond_publ_flag
Rb1 O1W 2.868(6) . ?
Rb1 O4 2.860(5) . ?
Rb1 O5 2.863(5) . ?
Rb1 O3 2.863(5) . ?
Rb1 O1 2.895(5) . ?
Rb1 O2 2.960(5) . ?
Rb1 Rb2 5.194(2) 1_655 ?
Rb2 O6 2.909(5) . ?
Rb2 O9 2.906(5) . ?
Rb2 O10 2.917(5) . ?
Rb2 O3W 2.953(7) . ?
Rb2 O8 2.963(5) . ?
Rb2 O2W 3.045(12) . ?
Rb2 O7 3.034(5) . ?
Rb2 O4W 3.247(8) . ?
Rb2 Rb1 5.194(2) 1_455 ?
O1 C1 1.217(8) . ?
O2 C7 1.229(7) . ?
O3 C13 1.210(8) . ?
O4 C19 1.214(8) . ?
O5 C25 1.222(8) . ?
O6 C10 1.204(8) . ?
O7 C16 1.201(8) . ?
O8 C22 1.218(8) . ?
O9 C28 1.220(8) . ?
O10 C4 1.231(8) . ?
O11 S1 1.439(6) . ?
O12 S1 1.449(6) . ?
O13 S1 1.438(6) . ?
O14 S2 1.447(5) . ?
O15 S2 1.455(5) . ?
O16 S2 1.445(6) . ?
S1 C31 1.793(7) . ?
S2 C36 1.789(6) . ?
C1 N1 1.366(8) . ?
C1 N2 1.377(9) . ?
C2 N3 1.442(8) . ?
C2 N1 1.444(9) . ?
C2 C3 1.548(9) . ?
C3 N4 1.448(8) . ?
C3 N2 1.449(8) . ?
C4 N4 1.360(8) . ?
C4 N3 1.358(9) . ?
C5 N2 1.449(8) . ?
C5 N5 1.451(8) . ?
C6 N4 1.435(9) . ?
C6 N7 1.439(8) . ?
C7 N5 1.371(8) . ?
C7 N6 1.353(8) . ?
C8 N7 1.443(8) . ?
C8 N5 1.443(8) . ?
C8 C9 1.557(8) . ?
C9 N8 1.435(8) . ?
C9 N6 1.452(8) . ?
C10 N8 1.366(9) . ?
C10 N7 1.378(8) . ?
C11 N6 1.445(8) . ?
C11 N9 1.444(8) . ?
C12 N11 1.444(8) . ?
C12 N8 1.449(8) . ?
C13 N9 1.369(8) . ?
C13 N10 1.366(9) . ?
C14 N11 1.446(8) . ?
C14 N9 1.452(8) . ?
C14 C15 1.549(9) . ?
C15 N10 1.439(9) . ?
C15 N12 1.447(8) . ?
C16 N11 1.372(9) . ?
C16 N12 1.370(8) . ?
C17 N13 1.444(8) . ?
C17 N10 1.437(8) . ?
C18 N15 1.444(9) . ?
C18 N12 1.446(8) . ?
C19 N13 1.373(9) . ?
C19 N14 1.361(9) . ?
C20 N15 1.432(8) . ?
C20 N13 1.449(8) . ?
C20 C21 1.548(9) . ?
C21 N14 1.448(9) . ?
C21 N16 1.447(9) . ?
C22 N15 1.367(8) . ?
C22 N16 1.361(9) . ?
C23 N14 1.444(9) . ?
C23 N17 1.441(9) . ?
C24 N16 1.446(8) . ?
C24 N19 1.448(9) . ?
C25 N18 1.365(10) . ?
C25 N17 1.365(9) . ?
C26 N17 1.447(9) . ?
C26 N19 1.446(9) . ?
C26 C27 1.554(10) . ?
C27 N20 1.456(9) . ?
C27 N18 1.454(9) . ?
C28 N19 1.356(9) . ?
C28 N20 1.363(9) . ?
C29 N1 1.446(9) . ?
C29 N18 1.445(9) . ?
C30 N20 1.439(9) . ?
C30 N3 1.441(8) . ?
C31 C32 1.361(9) . ?
C31 C33 1.423(10) . ?
C32 C35 1.395(10) 3_666 ?
C33 C34 1.428(9) . ?
C33 C33 1.427(13) 3_666 ?
C34 C35 1.350(10) . ?
C35 C32 1.395(10) 3_666 ?
C36 C40 1.355(9) 3_777 ?
C36 C37 1.433(9) . ?
C37 C38 1.430(9) . ?
C37 C37 1.413(12) 3_777 ?
C38 C39 1.339(9) . ?
C39 C40 1.406(10) . ?
C40 C36 1.355(9) 3_777 ?
